data_4033489
loop_
_publ_author_name
'Sun, Meng'
'Zhu, Zi-Qi'
'Gu, Ling'
'Wan, Xiao'
'Mei, Guang-Jian'
'Shi, Feng'

_publ_section_title
;
 Catalytic Asymmetric Dearomative [3 + 2] Cycloaddition of
 Electron-Deficient Indoles with All-Carbon 1,3-Dipoles.
;
_journal_issue 4
_journal_name_full 'The Journal of organic chemistry'
_journal_page_first 2341
_journal_page_last 2348
_journal_paper_doi 10.1021/acs.joc.7b03259
_journal_volume 83
_journal_year 2018
_chemical_absolute_configuration rmad
_chemical_formula_moiety 'C22 H16 N4 O3'
_chemical_formula_sum 'C22 H16 N4 O3'
_chemical_formula_weight 384.39
_space_group_crystal_system monoclinic
_space_group_IT_number 4
_space_group_name_Hall 'P 2yb'
_space_group_name_H-M_alt 'P 1 21 1'
_symmetry_space_group_name_Hall 'P 2yb'
_symmetry_space_group_name_H-M 'P 1 21 1'
_atom_sites_solution_hydrogens geom
_atom_sites_solution_primary dual
_audit_creation_date 2017-07-17
_audit_creation_method
;
Olex2 1.2
(compiled 2017.03.28 svn.r3405 for OlexSys, GUI svn.r5337)
;
_cell_angle_alpha 90
_cell_angle_beta 94.557(5)
_cell_angle_gamma 90
_cell_formula_units_Z 4
_cell_length_a 14.8423(7)
_cell_length_b 6.5103(5)
_cell_length_c 19.3939(16)
_cell_measurement_reflns_used 939
_cell_measurement_temperature 170(2)
_cell_measurement_theta_max 69.760
_cell_measurement_theta_min 5.98
_cell_volume 1868.1(2)
_computing_cell_refinement 'SAINT v8.37A (Bruker, 2015)'
_computing_data_reduction 'SAINT v8.37A (Bruker, 2015)'
_computing_molecular_graphics 'Olex2 (Dolomanov et al., 2009)'
_computing_publication_material 'Olex2 (Dolomanov et al., 2009)'
_computing_structure_refinement 'ShelXL (Sheldrick, 2015)'
_computing_structure_solution 'ShelXT (Sheldrick, 2015)'
_diffrn_ambient_temperature 170.01
_diffrn_measured_fraction_theta_full 0.996
_diffrn_measured_fraction_theta_max 0.994
_diffrn_measurement_device_type 'Bruker APEX-II CCD'
_diffrn_measurement_method '\f and \w scans'
_diffrn_radiation_type CuK\a
_diffrn_radiation_wavelength 1.54178
_diffrn_reflns_av_R_equivalents 0.0516
_diffrn_reflns_av_unetI/netI 0.0492
_diffrn_reflns_Laue_measured_fraction_full 0.996
_diffrn_reflns_Laue_measured_fraction_max 0.994
_diffrn_reflns_limit_h_max 15
_diffrn_reflns_limit_h_min -18
_diffrn_reflns_limit_k_max 7
_diffrn_reflns_limit_k_min -7
_diffrn_reflns_limit_l_max 23
_diffrn_reflns_limit_l_min -23
_diffrn_reflns_number 19671
_diffrn_reflns_point_group_measured_fraction_full 0.955
_diffrn_reflns_point_group_measured_fraction_max 0.947
_diffrn_reflns_theta_full 67.679
_diffrn_reflns_theta_max 70.207
_diffrn_reflns_theta_min 2.987
_diffrn_standards_number 0
_exptl_absorpt_coefficient_mu 0.769
_exptl_absorpt_correction_T_max 0.7533
_exptl_absorpt_correction_T_min 0.5530
_exptl_absorpt_correction_type multi-scan
_exptl_absorpt_process_details
'SADABS-2016/2 (Bruker,2016/2) was used for absorption correction. wR2(int) was 0.1462 before and 0.0816 after correction. The Ratio of minimum to maximum transmission is 0.7341. The \l/2 correction factor is Not present.'
_exptl_crystal_colour colourless
_exptl_crystal_density_diffrn 1.367
_exptl_crystal_description prism
_exptl_crystal_F_000 800
_exptl_crystal_size_max 0.15
_exptl_crystal_size_mid 0.05
_exptl_crystal_size_min 0.03
_refine_diff_density_max 0.220
_refine_diff_density_min -0.225
_refine_diff_density_rms 0.046
_refine_ls_abs_structure_details
;
 Flack x determined using 2355 quotients [(I+)-(I-)]/[(I+)+(I-)]
 (Parsons, Flack and Wagner, Acta Cryst. B69 (2013) 249-259).
;
_refine_ls_abs_structure_Flack 0.06(14)
_refine_ls_extinction_coef 0.0027(2)
_refine_ls_extinction_expression Fc^*^=kFc[1+0.001xFc^2^\l^3^/sin(2\q)]^-1/4^
_refine_ls_extinction_method 'SHELXL-2014/8 (Sheldrick 2014'
_refine_ls_goodness_of_fit_ref 1.078
_refine_ls_hydrogen_treatment constr
_refine_ls_matrix_type full
_refine_ls_number_parameters 524
_refine_ls_number_reflns 6713
_refine_ls_number_restraints 1
_refine_ls_restrained_S_all 1.078
_refine_ls_R_factor_all 0.0526
_refine_ls_R_factor_gt 0.0460
_refine_ls_shift/su_max 0.000
_refine_ls_shift/su_mean 0.000
_refine_ls_structure_factor_coef Fsqd
_refine_ls_weighting_details 'w=1/[\s^2^(Fo^2^)+(0.0211P)^2^+1.0747P] where P=(Fo^2^+2Fc^2^)/3'
_refine_ls_weighting_scheme calc
_refine_ls_wR_factor_gt 0.0981
_refine_ls_wR_factor_ref 0.1030
_reflns_Friedel_coverage 0.742
_reflns_Friedel_fraction_full 0.905
_reflns_Friedel_fraction_max 0.892
_reflns_number_gt 6176
_reflns_number_total 6713
_reflns_threshold_expression 'I > 2\s(I)'
_cod_data_source_file jo7b03259_si_002.cif
_cod_data_source_block cu_d8v17202_0m
_cod_depositor_comments 'Adding full bibliography for 4033489.cif.'
_cod_database_code 4033489
_shelx_shelxl_version_number 2014/8
_shelx_space_group_comment
;
The symmetry employed for this shelxl refinement is uniquely defined
by the following loop, which should always be used as a source of
symmetry information in preference to the above space-group names.
They are only intended as comments.
;
_shelx_estimated_absorpt_t_max 0.977
_shelx_estimated_absorpt_t_min 0.893
_olex2_refinement_description
;
1. Fixed Uiso
 At 1.2 times of:
  All C(H) groups, All C(H,H) groups
2.a Ternary CH refined with riding coordinates:
 C1(H1), C3(H3), C1A(H1A), C3A(H3A)
2.b Secondary CH2 refined with riding coordinates:
 C4(H4A,H4B), C4A(H4AA,H4AB)
2.c Aromatic/amide H refined with riding coordinates:
 C8(H8), C11(H11), C12(H12), C13(H13), C14(H14), C18(H18), C19(H19), C20(H20),
 C21(H21), C22(H22), C8A(H8A), C11A(H11A), C12A(H12A), C13A(H13A), C14A(H14A),
 C18A(H18A), C19A(H19A), C20A(H20A), C21A(H21A), C22A(H22A)
2.d X=CH2 refined with riding coordinates:
 C9(H9A,H9B), C9A(H9AA,H9AB)
;
_olex2_submission_special_instructions 'No special instructions were received'

loop_
_space_group_symop_operation_xyz
'x, y, z'
'-x, y+1/2, -z'

loop_
_atom_site_label
_atom_site_type_symbol
_atom_site_fract_x
_atom_site_fract_y
_atom_site_fract_z
_atom_site_U_iso_or_equiv
_atom_site_adp_type
_atom_site_occupancy
_atom_site_site_symmetry_order
_atom_site_calc_flag
_atom_site_refinement_flags_posn
O1 O -0.89716(18) -0.3577(6) -0.88833(14) 0.0449(8) Uani 1 1 d .
O2 O -0.96647(19) -0.6362(5) -0.61691(17) 0.0488(8) Uani 1 1 d .
O3 O -0.83170(17) -0.5995(4) -0.64796(14) 0.0339(6) Uani 1 1 d .
N1 N -0.98398(17) -0.3220(5) -0.80050(14) 0.0224(6) Uani 1 1 d .
N2 N -0.9383(2) 0.1770(5) -0.79187(18) 0.0348(7) Uani 1 1 d .
N3 N -0.6995(2) -0.1883(6) -0.83008(19) 0.0421(9) Uani 1 1 d .
N4 N -0.9093(2) -0.5423(5) -0.64558(16) 0.0265(7) Uani 1 1 d .
C1 C -0.9017(2) -0.3336(5) -0.75324(17) 0.0229(7) Uani 1 1 d .
H1 H -0.8678 -0.4628 -0.7615 0.028 Uiso 1 1 calc R
C2 C -0.9352(2) -0.3344(5) -0.68024(16) 0.0227(7) Uani 1 1 d .
C3 C -0.8827(2) -0.1605(6) -0.63835(18) 0.0268(8) Uani 1 1 d .
H3 H -0.9210 -0.0341 -0.6426 0.032 Uiso 1 1 calc R
C4 C -0.8000(2) -0.1218(6) -0.67859(18) 0.0271(7) Uani 1 1 d .
H4A H -0.7523 -0.2252 -0.6668 0.032 Uiso 1 1 calc R
H4B H -0.7749 0.0170 -0.6689 0.032 Uiso 1 1 calc R
C5 C -0.8372(2) -0.1416(6) -0.75527(17) 0.0236(7) Uani 1 1 d .
C6 C -0.8915(2) 0.0413(6) -0.77718(19) 0.0256(7) Uani 1 1 d .
C7 C -0.7622(2) -0.1692(6) -0.80012(19) 0.0274(8) Uani 1 1 d .
C8 C -0.8617(3) -0.2011(7) -0.56239(19) 0.0333(9) Uani 1 1 d .
H8 H -0.8221 -0.3113 -0.5490 0.040 Uiso 1 1 calc R
C9 C -0.8950(4) -0.0927(8) -0.5141(2) 0.0611(15) Uani 1 1 d .
H9A H -0.9347 0.0183 -0.5262 0.073 Uiso 1 1 calc R
H9B H -0.8796 -0.1246 -0.4669 0.073 Uiso 1 1 calc R
C10 C -1.0352(2) -0.3139(5) -0.69149(17) 0.0237(7) Uani 1 1 d .
C11 C -1.0974(2) -0.2968(6) -0.6422(2) 0.0308(8) Uani 1 1 d .
H11 H -1.0783 -0.2886 -0.5944 0.037 Uiso 1 1 calc R
C12 C -1.1886(2) -0.2920(6) -0.6647(2) 0.0351(9) Uani 1 1 d .
H12 H -1.2328 -0.2823 -0.6320 0.042 Uiso 1 1 calc R
C13 C -1.2153(2) -0.3012(6) -0.7345(2) 0.0337(9) Uani 1 1 d .
H13 H -1.2779 -0.3000 -0.7489 0.040 Uiso 1 1 calc R
C14 C -1.1529(2) -0.3124(6) -0.7842(2) 0.0285(8) Uani 1 1 d .
H14 H -1.1721 -0.3172 -0.8321 0.034 Uiso 1 1 calc R
C15 C -1.0617(2) -0.3161(5) -0.76194(18) 0.0233(7) Uani 1 1 d .
C16 C -0.9735(2) -0.3354(6) -0.86994(18) 0.0296(8) Uani 1 1 d .
C17 C -1.0529(2) -0.3066(7) -0.92085(19) 0.0320(8) Uani 1 1 d .
C18 C -1.0957(3) -0.1171(7) -0.9272(2) 0.0393(10) Uani 1 1 d .
H18 H -1.0792 -0.0099 -0.8954 0.047 Uiso 1 1 calc R
C19 C -1.1625(3) -0.0852(9) -0.9802(2) 0.0515(13) Uani 1 1 d .
H19 H -1.1917 0.0444 -0.9850 0.062 Uiso 1 1 calc R
C20 C -1.1864(3) -0.2415(10) -1.0259(2) 0.0571(15) Uani 1 1 d .
H20 H -1.2319 -0.2191 -1.0624 0.069 Uiso 1 1 calc R
C21 C -1.1447(3) -0.4302(9) -1.0190(2) 0.0529(13) Uani 1 1 d .
H21 H -1.1627 -0.5384 -1.0499 0.064 Uiso 1 1 calc R
C22 C -1.0763(3) -0.4633(8) -0.9670(2) 0.0415(10) Uani 1 1 d .
H22 H -1.0461 -0.5919 -0.9631 0.050 Uiso 1 1 calc R
O1A O -0.56700(17) -0.9109(5) -0.65348(14) 0.0414(8) Uani 1 1 d .
O2A O -0.49864(17) -1.1321(4) -0.88385(14) 0.0345(6) Uani 1 1 d .
O3A O -0.35353(18) -1.1621(5) -0.87394(15) 0.0423(7) Uani 1 1 d .
N00A N -0.4229(2) -1.0727(5) -0.86344(15) 0.0263(7) Uani 1 1 d .
N1A N -0.43870(18) -0.8581(4) -0.70407(14) 0.0220(6) Uani 1 1 d .
N2A N -0.4674(2) -0.3448(6) -0.72890(17) 0.0371(8) Uani 1 1 d .
N3A N -0.7163(2) -0.6891(6) -0.76559(19) 0.0413(9) Uani 1 1 d .
C1A C -0.4895(2) -0.8598(5) -0.77199(16) 0.0207(7) Uani 1 1 d .
H1A H -0.5288 -0.9846 -0.7769 0.025 Uiso 1 1 calc R
C2A C -0.4168(2) -0.8663(5) -0.82475(17) 0.0220(7) Uani 1 1 d .
C3A C -0.4404(2) -0.6924(5) -0.87895(17) 0.0238(7) Uani 1 1 d .
H3A H -0.4050 -0.5680 -0.8631 0.029 Uiso 1 1 calc R
C4A C -0.5402(2) -0.6463(6) -0.87011(17) 0.0258(7) Uani 1 1 d .
H4AA H -0.5801 -0.7483 -0.8950 0.031 Uiso 1 1 calc R
H4AB H -0.5569 -0.5070 -0.8872 0.031 Uiso 1 1 calc R
C5A C -0.5464(2) -0.6620(5) -0.79053(17) 0.0221(7) Uani 1 1 d .
C6A C -0.5040(2) -0.4809(5) -0.75548(19) 0.0261(8) Uani 1 1 d .
C7A C -0.6410(2) -0.6781(5) -0.77382(18) 0.0255(7) Uani 1 1 d .
C8A C -0.4202(3) -0.7335(6) -0.95231(19) 0.0320(8) Uani 1 1 d .
H8A H -0.4537 -0.8371 -0.9775 0.038 Uiso 1 1 calc R
C9A C -0.3581(3) -0.6325(8) -0.9834(2) 0.0414(10) Uani 1 1 d .
H9AA H -0.3237 -0.5282 -0.9593 0.050 Uiso 1 1 calc R
H9AB H -0.3477 -0.6639 -1.0299 0.050 Uiso 1 1 calc R
C10A C -0.3290(2) -0.8441(5) -0.78246(17) 0.0217(7) Uani 1 1 d .
C11A C -0.2425(2) -0.8244(6) -0.80373(19) 0.0266(7) Uani 1 1 d .
H11A H -0.2326 -0.8265 -0.8515 0.032 Uiso 1 1 calc R
C12A C -0.1706(2) -0.8017(6) -0.7540(2) 0.0286(8) Uani 1 1 d .
H12A H -0.1107 -0.7911 -0.7675 0.034 Uiso 1 1 calc R
C13A C -0.1866(2) -0.7945(6) -0.6846(2) 0.0284(8) Uani 1 1 d .
H13A H -0.1368 -0.7788 -0.6511 0.034 Uiso 1 1 calc R
C14A C -0.2732(2) -0.8095(6) -0.66256(19) 0.0277(7) Uani 1 1 d .
H14A H -0.2834 -0.7999 -0.6149 0.033 Uiso 1 1 calc R
C15A C -0.3439(2) -0.8387(5) -0.71223(17) 0.0211(7) Uani 1 1 d .
C16A C -0.4847(2) -0.9033(6) -0.64772(18) 0.0271(8) Uani 1 1 d .
C17A C -0.4322(2) -0.9439(6) -0.57954(18) 0.0278(8) Uani 1 1 d .
C18A C -0.4324(2) -0.7977(7) -0.52723(19) 0.0346(9) Uani 1 1 d .
H18A H -0.4607 -0.6682 -0.5356 0.042 Uiso 1 1 calc R
C19A C -0.3904(3) -0.8444(8) -0.4623(2) 0.0433(11) Uani 1 1 d .
H19A H -0.3896 -0.7454 -0.4263 0.052 Uiso 1 1 calc R
C20A C -0.3503(3) -1.0320(8) -0.4500(2) 0.0427(11) Uani 1 1 d .
H20A H -0.3227 -1.0628 -0.4053 0.051 Uiso 1 1 calc R
C21A C -0.3498(3) -1.1770(8) -0.5023(2) 0.0411(10) Uani 1 1 d .
H21A H -0.3215 -1.3063 -0.4934 0.049 Uiso 1 1 calc R
C22A C -0.3906(2) -1.1336(7) -0.5676(2) 0.0343(9) Uani 1 1 d .
H22A H -0.3902 -1.2322 -0.6037 0.041 Uiso 1 1 calc R

loop_
_atom_site_aniso_label
_atom_site_aniso_U_11
_atom_site_aniso_U_22
_atom_site_aniso_U_33
_atom_site_aniso_U_23
_atom_site_aniso_U_13
_atom_site_aniso_U_12
O1 0.0343(15) 0.070(2) 0.0312(14) -0.0088(15) 0.0085(12) 0.0064(15)
O2 0.0371(16) 0.0409(19) 0.071(2) 0.0292(16) 0.0191(15) 0.0060(14)
O3 0.0268(14) 0.0319(16) 0.0429(16) 0.0035(11) 0.0023(11) 0.0092(11)
N1 0.0192(13) 0.0237(15) 0.0242(14) -0.0005(12) 0.0016(10) -0.0003(12)
N2 0.0255(16) 0.0290(18) 0.049(2) 0.0038(16) 0.0003(14) -0.0023(14)
N3 0.0338(19) 0.047(2) 0.047(2) -0.0003(17) 0.0149(16) -0.0008(16)
N4 0.0269(16) 0.0224(16) 0.0305(16) 0.0033(12) 0.0045(12) 0.0051(12)
C1 0.0213(16) 0.0208(18) 0.0272(17) -0.0009(14) 0.0046(13) 0.0000(14)
C2 0.0264(17) 0.0192(18) 0.0229(17) 0.0032(13) 0.0053(13) 0.0030(14)
C3 0.0304(19) 0.0235(19) 0.0274(19) -0.0025(14) 0.0065(14) 0.0025(14)
C4 0.0275(18) 0.0263(19) 0.0276(19) -0.0007(14) 0.0030(14) -0.0009(14)
C5 0.0214(16) 0.0250(19) 0.0250(18) 0.0014(14) 0.0052(13) 0.0007(14)
C6 0.0219(17) 0.0254(19) 0.0295(19) -0.0008(14) 0.0014(14) -0.0055(14)
C7 0.0251(18) 0.025(2) 0.0326(19) 0.0039(15) 0.0019(15) -0.0003(14)
C8 0.041(2) 0.033(2) 0.0263(19) -0.0013(15) 0.0032(16) 0.0017(17)
C9 0.097(4) 0.057(3) 0.029(2) -0.004(2) 0.005(2) 0.030(3)
C10 0.0203(16) 0.0197(17) 0.0317(18) 0.0052(14) 0.0066(13) 0.0019(14)
C11 0.0309(19) 0.027(2) 0.035(2) 0.0065(15) 0.0102(15) 0.0056(15)
C12 0.0280(19) 0.027(2) 0.053(3) 0.0106(17) 0.0183(17) 0.0054(15)
C13 0.0234(18) 0.025(2) 0.054(2) 0.0102(17) 0.0088(16) 0.0012(15)
C14 0.0235(17) 0.0223(19) 0.039(2) 0.0086(16) -0.0004(14) 0.0002(14)
C15 0.0212(16) 0.0172(17) 0.0322(18) 0.0042(14) 0.0074(13) 0.0008(13)
C16 0.0305(19) 0.030(2) 0.0288(19) -0.0043(16) 0.0054(15) -0.0022(16)
C17 0.0282(18) 0.039(2) 0.0289(19) 0.0004(16) 0.0038(15) -0.0035(17)
C18 0.036(2) 0.042(3) 0.039(2) 0.0009(18) 0.0019(17) -0.0021(18)
C19 0.037(2) 0.074(4) 0.044(3) 0.024(2) 0.008(2) 0.003(2)
C20 0.034(2) 0.103(5) 0.034(2) 0.013(3) -0.0013(19) -0.011(3)
C21 0.040(3) 0.082(4) 0.036(2) -0.016(2) 0.0010(19) -0.021(3)
C22 0.038(2) 0.053(3) 0.034(2) -0.0071(19) 0.0061(18) -0.012(2)
O1A 0.0230(14) 0.071(2) 0.0302(15) 0.0081(14) 0.0043(11) 0.0045(13)
O2A 0.0313(14) 0.0347(16) 0.0371(15) -0.0084(12) 0.0002(11) -0.0084(12)
O3A 0.0363(15) 0.0370(17) 0.0538(18) -0.0190(14) 0.0056(13) 0.0083(13)
N00A 0.0287(16) 0.0217(16) 0.0289(16) -0.0023(12) 0.0046(12) -0.0016(12)
N1A 0.0206(13) 0.0231(15) 0.0221(14) -0.0002(11) 0.0010(11) 0.0005(11)
N2A 0.0429(19) 0.0288(19) 0.0389(18) -0.0036(15) -0.0009(14) -0.0023(15)
N3A 0.0284(19) 0.042(2) 0.055(2) 0.0036(17) 0.0087(15) 0.0042(15)
C1A 0.0203(16) 0.0200(17) 0.0216(16) -0.0002(13) 0.0015(13) -0.0018(12)
C2A 0.0244(17) 0.0168(17) 0.0249(17) -0.0010(13) 0.0038(13) 0.0004(12)
C3A 0.0259(18) 0.0197(18) 0.0261(18) 0.0046(13) 0.0039(14) -0.0014(13)
C4A 0.0275(17) 0.0239(19) 0.0257(18) 0.0015(14) 0.0007(14) -0.0031(14)
C5A 0.0198(16) 0.0199(18) 0.0266(17) 0.0000(13) 0.0030(13) -0.0018(13)
C6A 0.0264(18) 0.0216(19) 0.0304(19) 0.0027(14) 0.0038(15) 0.0028(14)
C7A 0.0245(19) 0.0202(19) 0.0315(19) 0.0013(14) 0.0009(14) -0.0005(13)
C8A 0.034(2) 0.036(2) 0.0263(19) 0.0001(15) 0.0045(15) -0.0003(16)
C9A 0.041(2) 0.052(3) 0.032(2) 0.0041(19) 0.0085(17) -0.004(2)
C10A 0.0217(16) 0.0169(17) 0.0268(17) 0.0021(13) 0.0038(13) -0.0012(13)
C11A 0.0232(16) 0.0241(19) 0.0334(19) 0.0014(15) 0.0090(14) 0.0008(14)
C12A 0.0201(16) 0.0227(19) 0.043(2) 0.0000(15) 0.0050(15) -0.0030(14)
C13A 0.0227(17) 0.0226(19) 0.039(2) -0.0008(15) -0.0045(14) -0.0012(14)
C14A 0.0261(17) 0.028(2) 0.0289(18) -0.0003(15) -0.0006(14) -0.0009(15)
C15A 0.0185(15) 0.0156(17) 0.0293(17) 0.0006(14) 0.0027(12) -0.0006(13)
C16A 0.0231(18) 0.030(2) 0.0284(19) -0.0001(14) 0.0056(14) 0.0013(14)
C17A 0.0201(17) 0.042(2) 0.0221(17) 0.0034(15) 0.0039(13) 0.0048(15)
C18A 0.0292(19) 0.042(2) 0.033(2) 0.0002(17) 0.0041(15) 0.0028(17)
C19A 0.027(2) 0.067(3) 0.036(2) -0.009(2) 0.0004(16) -0.004(2)
C20A 0.027(2) 0.070(3) 0.029(2) 0.010(2) -0.0052(16) -0.005(2)
C21A 0.031(2) 0.048(3) 0.043(2) 0.018(2) -0.0011(17) 0.0046(18)
C22A 0.0274(19) 0.042(2) 0.034(2) 0.0021(17) 0.0042(15) 0.0036(17)

loop_
_atom_type_symbol
_atom_type_description
_atom_type_scat_dispersion_real
_atom_type_scat_dispersion_imag
_atom_type_scat_source
C C 0.0181 0.0091 'International Tables Vol C Tables 4.2.6.8 and 6.1.1.4'
H H 0.0000 0.0000 'International Tables Vol C Tables 4.2.6.8 and 6.1.1.4'
N N 0.0311 0.0180 'International Tables Vol C Tables 4.2.6.8 and 6.1.1.4'
O O 0.0492 0.0322 'International Tables Vol C Tables 4.2.6.8 and 6.1.1.4'

loop_
_geom_angle_atom_site_label_1
_geom_angle_atom_site_label_2
_geom_angle_atom_site_label_3
_geom_angle
C15 N1 C1 110.0(3)
C16 N1 C1 117.1(3)
C16 N1 C15 132.6(3)
O2 N4 O3 124.2(3)
O2 N4 C2 118.7(3)
O3 N4 C2 117.1(3)
N1 C1 H1 110.4
N1 C1 C2 105.1(3)
N1 C1 C5 114.8(3)
C2 C1 H1 110.4
C2 C1 C5 105.5(3)
C5 C1 H1 110.4
N4 C2 C3 108.1(3)
C1 C2 N4 108.4(3)
C1 C2 C3 106.9(3)
C10 C2 N4 110.7(3)
C10 C2 C1 104.8(3)
C10 C2 C3 117.4(3)
C2 C3 H3 107.3
C4 C3 C2 104.0(3)
C4 C3 H3 107.3
C8 C3 C2 115.9(3)
C8 C3 H3 107.3
C8 C3 C4 114.6(3)
C3 C4 H4A 111.0
C3 C4 H4B 111.0
C3 C4 C5 103.7(3)
H4A C4 H4B 109.0
C5 C4 H4A 111.0
C5 C4 H4B 111.0
C4 C5 C1 102.3(3)
C6 C5 C1 109.0(3)
C6 C5 C4 110.7(3)
C7 C5 C1 114.0(3)
C7 C5 C4 110.3(3)
C7 C5 C6 110.3(3)
N2 C6 C5 175.3(4)
N3 C7 C5 174.4(4)
C3 C8 H8 118.4
C9 C8 C3 123.3(4)
C9 C8 H8 118.4
C8 C9 H9A 120.0
C8 C9 H9B 120.0
H9A C9 H9B 120.0
C11 C10 C2 128.2(3)
C11 C10 C15 121.7(3)
C15 C10 C2 110.1(3)
C10 C11 H11 120.9
C10 C11 C12 118.2(4)
C12 C11 H11 120.9
C11 C12 H12 119.9
C13 C12 C11 120.2(3)
C13 C12 H12 119.9
C12 C13 H13 119.1
C12 C13 C14 121.8(3)
C14 C13 H13 119.1
C13 C14 H14 121.0
C15 C14 C13 118.1(3)
C15 C14 H14 121.0
C10 C15 N1 109.8(3)
C14 C15 N1 130.3(3)
C14 C15 C10 119.9(3)
O1 C16 N1 118.3(3)
O1 C16 C17 121.6(3)
N1 C16 C17 119.9(3)
C18 C17 C16 120.3(4)
C22 C17 C16 118.8(4)
C22 C17 C18 120.5(4)
C17 C18 H18 120.2
C19 C18 C17 119.6(4)
C19 C18 H18 120.2
C18 C19 H19 120.0
C20 C19 C18 119.9(5)
C20 C19 H19 120.0
C19 C20 H20 119.8
C19 C20 C21 120.4(4)
C21 C20 H20 119.8
C20 C21 H21 119.8
C20 C21 C22 120.3(5)
C22 C21 H21 119.8
C17 C22 C21 119.2(5)
C17 C22 H22 120.4
C21 C22 H22 120.4
O2A N00A C2A 116.7(3)
O3A N00A O2A 124.3(3)
O3A N00A C2A 118.9(3)
C15A N1A C1A 109.9(3)
C16A N1A C1A 117.6(3)
C16A N1A C15A 131.6(3)
N1A C1A H1A 110.3
N1A C1A C2A 105.0(3)
N1A C1A C5A 115.5(3)
C2A C1A H1A 110.3
C2A C1A C5A 105.2(3)
C5A C1A H1A 110.3
N00A C2A C1A 109.3(3)
N00A C2A C3A 107.6(3)
C1A C2A C3A 107.1(3)
C10A C2A N00A 111.6(3)
C10A C2A C1A 105.0(3)
C10A C2A C3A 116.0(3)
C2A C3A H3A 107.2
C4A C3A C2A 103.5(3)
C4A C3A H3A 107.2
C8A C3A C2A 117.2(3)
C8A C3A H3A 107.2
C8A C3A C4A 114.1(3)
C3A C4A H4AA 111.1
C3A C4A H4AB 111.1
C3A C4A C5A 103.4(3)
H4AA C4A H4AB 109.1
C5A C4A H4AA 111.1
C5A C4A H4AB 111.1
C4A C5A C1A 102.0(3)
C6A C5A C1A 110.4(3)
C6A C5A C4A 110.3(3)
C7A C5A C1A 113.4(3)
C7A C5A C4A 110.9(3)
C7A C5A C6A 109.6(3)
N2A C6A C5A 176.8(4)
N3A C7A C5A 175.3(4)
C3A C8A H8A 118.5
C9A C8A C3A 123.0(4)
C9A C8A H8A 118.5
C8A C9A H9AA 120.0
C8A C9A H9AB 120.0
H9AA C9A H9AB 120.0
C11A C10A C2A 129.4(3)
C11A C10A C15A 120.7(3)
C15A C10A C2A 109.9(3)
C10A C11A H11A 120.6
C10A C11A C12A 118.8(3)
C12A C11A H11A 120.6
C11A C12A H12A 120.1
C13A C12A C11A 119.8(3)
C13A C12A H12A 120.1
C12A C13A H13A 119.0
C12A C13A C14A 122.0(3)
C14A C13A H13A 119.0
C13A C14A H14A 121.1
C15A C14A C13A 117.7(3)
C15A C14A H14A 121.1
C10A C15A N1A 109.7(3)
C14A C15A N1A 129.3(3)
C14A C15A C10A 120.9(3)
O1A C16A N1A 119.8(3)
O1A C16A C17A 121.2(3)
N1A C16A C17A 119.0(3)
C18A C17A C16A 119.3(3)
C18A C17A C22A 120.9(3)
C22A C17A C16A 119.6(3)
C17A C18A H18A 120.6
C17A C18A C19A 118.9(4)
C19A C18A H18A 120.6
C18A C19A H19A 119.7
C20A C19A C18A 120.6(4)
C20A C19A H19A 119.7
C19A C20A H20A 119.8
C19A C20A C21A 120.4(4)
C21A C20A H20A 119.8
C20A C21A H21A 119.9
C20A C21A C22A 120.1(4)
C22A C21A H21A 119.9
C17A C22A H22A 120.4
C21A C22A C17A 119.2(4)
C21A C22A H22A 120.4

loop_
_geom_bond_atom_site_label_1
_geom_bond_atom_site_label_2
_geom_bond_distance
O1 C16 1.223(4)
O2 N4 1.215(4)
O3 N4 1.216(4)
N1 C1 1.469(4)
N1 C15 1.424(4)
N1 C16 1.371(4)
N2 C6 1.146(5)
N3 C7 1.143(5)
N4 C2 1.546(4)
C1 H1 1.0000
C1 C2 1.537(4)
C1 C5 1.577(5)
C2 C3 1.565(5)
C2 C10 1.488(4)
C3 H3 1.0000
C3 C4 1.527(5)
C3 C8 1.505(5)
C4 H4A 0.9900
C4 H4B 0.9900
C4 C5 1.550(5)
C5 C6 1.481(5)
C5 C7 1.477(5)
C8 H8 0.9500
C8 C9 1.301(6)
C9 H9A 0.9500
C9 H9B 0.9500
C10 C11 1.385(5)
C10 C15 1.392(5)
C11 H11 0.9500
C11 C12 1.389(5)
C12 H12 0.9500
C12 C13 1.381(6)
C13 H13 0.9500
C13 C14 1.392(5)
C14 H14 0.9500
C14 C15 1.387(5)
C16 C17 1.487(5)
C17 C18 1.389(6)
C17 C22 1.383(6)
C18 H18 0.9500
C18 C19 1.386(6)
C19 H19 0.9500
C19 C20 1.377(8)
C20 H20 0.9500
C20 C21 1.377(8)
C21 H21 0.9500
C21 C22 1.389(6)
C22 H22 0.9500
O1A C16A 1.219(4)
O2A N00A 1.225(4)
O3A N00A 1.214(4)
N00A C2A 1.538(4)
N1A C1A 1.465(4)
N1A C15A 1.434(4)
N1A C16A 1.365(4)
N2A C6A 1.141(5)
N3A C7A 1.144(5)
C1A H1A 1.0000
C1A C2A 1.545(5)
C1A C5A 1.566(5)
C2A C3A 1.566(4)
C2A C10A 1.491(5)
C3A H3A 1.0000
C3A C4A 1.534(5)
C3A C8A 1.501(5)
C4A H4AA 0.9900
C4A H4AB 0.9900
C4A C5A 1.557(5)
C5A C6A 1.477(5)
C5A C7A 1.470(5)
C8A H8A 0.9500
C8A C9A 1.316(6)
C9A H9AA 0.9500
C9A H9AB 0.9500
C10A C11A 1.385(5)
C10A C15A 1.398(5)
C11A H11A 0.9500
C11A C12A 1.388(5)
C12A H12A 0.9500
C12A C13A 1.385(5)
C13A H13A 0.9500
C13A C14A 1.391(5)
C14A H14A 0.9500
C14A C15A 1.380(5)
C16A C17A 1.503(5)
C17A C18A 1.392(5)
C17A C22A 1.392(6)
C18A H18A 0.9500
C18A C19A 1.393(6)
C19A H19A 0.9500
C19A C20A 1.372(7)
C20A H20A 0.9500
C20A C21A 1.386(7)
C21A H21A 0.9500
C21A C22A 1.390(5)
C22A H22A 0.9500
